data_7047025
loop_
_publ_author_name
'Liang, Qiuming'
'Liu, Nina Jiabao'
'Song, Datong'

_publ_section_title
;
 Constructing reactive Fe and Co complexes from isolated
 picolyl-functionalized N-heterocyclic carbenes.
;
_journal_issue 29
_journal_name_full 'Dalton transactions (Cambridge, England : 2003)'
_journal_page_first 9889
_journal_page_last 9896
_journal_paper_doi 10.1039/c8dt02621a
_journal_volume 47
_journal_year 2018
_chemical_formula_sum 'C36 H36 Co N6'
_chemical_formula_weight 611.64
_space_group_crystal_system monoclinic
_space_group_IT_number 15
_space_group_name_Hall '-C 2yc'
_space_group_name_H-M_alt 'C 1 2/c 1'
_symmetry_space_group_name_Hall '-C 2yc'
_symmetry_space_group_name_H-M 'C 1 2/c 1'
_atom_sites_solution_hydrogens geom
_audit_creation_method SHELXL-2016/6
_audit_update_record
;
2018-03-16 deposited with the CCDC.
2018-07-03 downloaded from the CCDC.
;
_cell_angle_alpha 90
_cell_angle_beta 113.068(3)
_cell_angle_gamma 90
_cell_formula_units_Z 8
_cell_length_a 33.543(2)
_cell_length_b 9.3669(7)
_cell_length_c 22.9162(18)
_cell_measurement_reflns_used 25031
_cell_measurement_temperature 150(2)
_cell_measurement_theta_max 27.509
_cell_measurement_theta_min 1.864
_cell_volume 6624.4(8)
_computing_structure_refinement 'SHELXL-2016/6 (Sheldrick, 2016)'
_diffrn_ambient_temperature 150(2)
_diffrn_measured_fraction_theta_full 0.999
_diffrn_measured_fraction_theta_max 0.996
_diffrn_measurement_device_type 'Bruker Kappa Apex II'
_diffrn_measurement_method 'omega and phi scans'
_diffrn_radiation_type MoK\a
_diffrn_radiation_wavelength 0.71073
_diffrn_reflns_av_R_equivalents 0.0717
_diffrn_reflns_av_unetI/netI 0.1066
_diffrn_reflns_Laue_measured_fraction_full 0.999
_diffrn_reflns_Laue_measured_fraction_max 0.996
_diffrn_reflns_limit_h_max 42
_diffrn_reflns_limit_h_min -43
_diffrn_reflns_limit_k_max 12
_diffrn_reflns_limit_k_min -10
_diffrn_reflns_limit_l_max 29
_diffrn_reflns_limit_l_min -29
_diffrn_reflns_number 25031
_diffrn_reflns_point_group_measured_fraction_full 0.999
_diffrn_reflns_point_group_measured_fraction_max 0.996
_diffrn_reflns_theta_full 25.242
_diffrn_reflns_theta_max 27.509
_diffrn_reflns_theta_min 1.864
_exptl_absorpt_coefficient_mu 0.551
_exptl_absorpt_correction_type multi-scan
_exptl_absorpt_process_details SADABS
_exptl_crystal_colour 'dark green'
_exptl_crystal_density_diffrn 1.227
_exptl_crystal_description block
_exptl_crystal_F_000 2568
_exptl_crystal_size_max 0.2
_exptl_crystal_size_mid 0.1
_exptl_crystal_size_min 0.1
_exptl_transmission_factor_max 0.7456
_exptl_transmission_factor_min 0.6689
_refine_diff_density_max 0.530
_refine_diff_density_min -0.397
_refine_diff_density_rms 0.070
_refine_ls_extinction_method none
_refine_ls_goodness_of_fit_ref 1.025
_refine_ls_hydrogen_treatment constr
_refine_ls_matrix_type full
_refine_ls_number_parameters 367
_refine_ls_number_reflns 7590
_refine_ls_number_restraints 0
_refine_ls_restrained_S_all 1.025
_refine_ls_R_factor_all 0.1425
_refine_ls_R_factor_gt 0.0675
_refine_ls_shift/su_max 0.000
_refine_ls_shift/su_mean 0.000
_refine_ls_structure_factor_coef Fsqd
_refine_ls_weighting_details 'w=1/[\s^2^(Fo^2^)+(0.0652P)^2^+7.7793P] where P=(Fo^2^+2Fc^2^)/3'
_refine_ls_weighting_scheme calc
_refine_ls_wR_factor_gt 0.1402
_refine_ls_wR_factor_ref 0.1663
_reflns_Friedel_coverage 0.000
_reflns_number_gt 4095
_reflns_number_total 7590
_reflns_threshold_expression 'I > 2\s(I)'
_cod_data_source_file c8dt02621a2.cif
_cod_data_source_block wl35_sq
_cod_depositor_comments 'Adding full bibliography for 7047015--7047025.cif.'
_cod_database_code 7047025
_shelx_shelxl_version_number 2016/6
_shelx_space_group_comment
;
The symmetry employed for this shelxl refinement is uniquely defined
by the following loop, which should always be used as a source of
symmetry information in preference to the above space-group names.
They are only intended as comments.
;

loop_
_space_group_symop_operation_xyz
'x, y, z'
'-x, y, -z+1/2'
'x+1/2, y+1/2, z'
'-x+1/2, y+1/2, -z+1/2'
'-x, -y, -z'
'x, -y, z-1/2'
'-x+1/2, -y+1/2, -z'
'x+1/2, -y+1/2, z-1/2'

loop_
_atom_site_label
_atom_site_type_symbol
_atom_site_fract_x
_atom_site_fract_y
_atom_site_fract_z
_atom_site_U_iso_or_equiv
_atom_site_adp_type
_atom_site_occupancy
_atom_site_site_symmetry_order
_atom_site_calc_flag
_atom_site_refinement_flags_posn
_atom_site_refinement_flags_adp
_atom_site_refinement_flags_occupancy
_atom_site_disorder_assembly
_atom_site_disorder_group
Co1 Co 0.13536(2) 0.76458(6) 0.21916(2) 0.03149(17) Uani 1 1 d . . . . .
N1 N 0.22052(9) 0.9340(3) 0.26356(13) 0.0340(8) Uani 1 1 d . . . . .
C1 C 0.19166(13) 1.0980(5) 0.32009(18) 0.0433(10) Uani 1 1 d . . . . .
N2 N 0.20746(9) 0.8076(3) 0.17963(12) 0.0283(7) Uani 1 1 d . . . . .
C2 C 0.18946(13) 1.1402(5) 0.3772(2) 0.0513(12) Uani 1 1 d . . . . .
H2A H 0.172009 1.219725 0.377699 0.062 Uiso 1 1 calc R U . . .
N3 N 0.13380(9) 0.6097(3) 0.16011(13) 0.0302(7) Uani 1 1 d . . . . .
C3 C 0.21231(14) 1.0680(6) 0.43326(19) 0.0528(13) Uani 1 1 d . . . . .
N4 N 0.0611(3) 0.9607(8) 0.1354(4) 0.0397(12) Uiso 0.5 1 d . . P A 1
N4A N 0.0549(3) 0.9189(8) 0.1256(4) 0.0397(12) Uiso 0.5 1 d . . P B 2
C4 C 0.23745(13) 0.9531(5) 0.43248(18) 0.0484(11) Uani 1 1 d . . . . .
H4A H 0.252726 0.903385 0.470950 0.058 Uiso 1 1 calc R U . . .
C5 C 0.24132(12) 0.9070(5) 0.37748(17) 0.0388(10) Uani 1 1 d . . . . .
N5 N 0.0728(3) 0.9694(8) 0.2350(4) 0.0445(13) Uiso 0.5 1 d . . P A 1
N5A N 0.0638(3) 0.9242(8) 0.2242(4) 0.0445(13) Uiso 0.5 1 d . . P B 2
N6 N 0.13209(10) 0.7222(4) 0.30135(14) 0.0409(8) Uani 1 1 d . . . . .
C6 C 0.21794(12) 0.9827(4) 0.32178(17) 0.0366(10) Uani 1 1 d . . . . .
C7 C 0.16498(14) 1.1742(5) 0.2591(2) 0.0564(12) Uani 1 1 d . . . . .
H7A H 0.155251 1.266377 0.268928 0.085 Uiso 1 1 calc R U . . .
H7B H 0.139728 1.115782 0.234515 0.085 Uiso 1 1 calc R U . . .
H7C H 0.182666 1.189835 0.234302 0.085 Uiso 1 1 calc R U . . .
C8 C 0.20909(17) 1.1135(7) 0.4949(2) 0.0767(17) Uani 1 1 d . . . . .
H8A H 0.190488 1.197998 0.487319 0.115 Uiso 1 1 calc R U . . .
H8B H 0.238060 1.136389 0.526363 0.115 Uiso 1 1 calc R U . . .
H8C H 0.196644 1.035585 0.510875 0.115 Uiso 1 1 calc R U . . .
C9 C 0.26843(13) 0.7803(5) 0.37663(18) 0.0488(11) Uani 1 1 d . . . . .
H9A H 0.277212 0.729215 0.417055 0.073 Uiso 1 1 calc R U . . .
H9B H 0.294273 0.812596 0.370384 0.073 Uiso 1 1 calc R U . . .
H9C H 0.251524 0.716382 0.341886 0.073 Uiso 1 1 calc R U . . .
C10 C 0.19129(11) 0.8388(4) 0.22417(15) 0.0297(8) Uani 1 1 d . . . . .
C11 C 0.25369(12) 0.9619(5) 0.24376(17) 0.0422(10) Uani 1 1 d . . . . .
H11A H 0.277585 1.024274 0.263287 0.051 Uiso 1 1 calc R U . . .
C12 C 0.24533(11) 0.8831(4) 0.19131(16) 0.0354(9) Uani 1 1 d . . . . .
H12A H 0.262376 0.879701 0.166594 0.042 Uiso 1 1 calc R U . . .
C13 C 0.18940(11) 0.7100(4) 0.12884(15) 0.0298(9) Uani 1 1 d . . . . .
H13A H 0.201967 0.707635 0.098210 0.036 Uiso 1 1 calc R U . . .
C14 C 0.15570(11) 0.6190(4) 0.11962(15) 0.0285(8) Uani 1 1 d . . . . .
C15 C 0.14165(12) 0.5272(4) 0.06481(16) 0.0341(9) Uani 1 1 d . . . . .
H15A H 0.155133 0.534970 0.035411 0.041 Uiso 1 1 calc R U . . .
C16 C 0.10996(12) 0.4310(4) 0.05435(18) 0.0416(10) Uani 1 1 d . . . . .
H16A H 0.101442 0.371124 0.018034 0.050 Uiso 1 1 calc R U . . .
C17 C 0.08928(12) 0.4186(5) 0.09703(19) 0.0446(11) Uani 1 1 d . . . . .
H17A H 0.067186 0.349788 0.090905 0.054 Uiso 1 1 calc R U . . .
C18 C 0.10223(12) 0.5088(5) 0.14715(18) 0.0416(10) Uani 1 1 d . . . . .
H18A H 0.088102 0.501113 0.175741 0.050 Uiso 1 1 calc R U . . .
C19 C 0.0594(3) 0.9017(11) 0.0790(5) 0.0374(14) Uiso 0.5 1 d . . P A 1
C20 C 0.0867(3) 0.9376(13) 0.0561(5) 0.0363(14) Uiso 0.5 1 d . . P A 1
C21 C 0.0878(4) 0.8620(12) -0.0050(5) 0.0430(15) Uiso 0.5 1 d . . P A 1
H21A H 0.108593 0.888469 -0.021760 0.052 Uiso 0.5 1 calc R U P A 1
C22 C 0.0610(4) 0.7676(13) -0.0301(5) 0.0455(16) Uiso 0.5 1 d . . P A 1
C23 C 0.0313(3) 0.7231(12) -0.0067(5) 0.0468(16) Uiso 0.5 1 d . . P A 1
H23A H 0.011922 0.646704 -0.025741 0.056 Uiso 0.5 1 calc R U P A 1
C24 C 0.0307(3) 0.7959(11) 0.0475(4) 0.0426(15) Uiso 0.5 1 d . . P A 1
C25 C 0.1257(5) 1.0579(17) 0.0911(7) 0.0526(17) Uiso 0.5 1 d . . P A 1
H25A H 0.140536 1.080662 0.062986 0.079 Uiso 0.5 1 calc R U P A 1
H25B H 0.146618 1.018491 0.131003 0.079 Uiso 0.5 1 calc R U P A 1
H25C H 0.112827 1.144907 0.099961 0.079 Uiso 0.5 1 calc R U P A 1
C26 C -0.0033(4) 0.7479(14) 0.0709(6) 0.073(2) Uiso 0.5 1 d . . P A 1
H26A H -0.011771 0.649440 0.057222 0.109 Uiso 0.5 1 calc R U P A 1
H26B H -0.028686 0.810319 0.053327 0.109 Uiso 0.5 1 calc R U P A 1
H26C H 0.008468 0.752787 0.117301 0.109 Uiso 0.5 1 calc R U P A 1
C27 C 0.0629(4) 0.6856(14) -0.0895(6) 0.065(2) Uiso 0.5 1 d . . P A 1
H27A H 0.033440 0.674241 -0.121803 0.098 Uiso 0.5 1 calc R U P A 1
H27B H 0.075973 0.591380 -0.076224 0.098 Uiso 0.5 1 calc R U P A 1
H27C H 0.080343 0.740555 -0.107248 0.098 Uiso 0.5 1 calc R U P A 1
C28 C 0.0856(4) 0.9023(11) 0.1918(5) 0.0359(13) Uiso 0.5 1 d . . P A 1
C29 C 0.0335(3) 1.0620(11) 0.1440(5) 0.0565(18) Uiso 0.5 1 d . . P A 1
H29A H 0.012447 1.116224 0.111351 0.068 Uiso 0.5 1 calc R U P A 1
C30 C 0.0412(3) 1.0703(12) 0.2051(5) 0.062(2) Uiso 0.5 1 d . . P A 1
H30A H 0.027781 1.132946 0.224544 0.074 Uiso 0.5 1 calc R U P A 1
C31 C 0.0878(3) 0.9396(11) 0.2999(5) 0.0461(16) Uiso 0.5 1 d . . P A 1
H31A H 0.081920 1.006948 0.326534 0.055 Uiso 0.5 1 calc R U P A 1
C19A C 0.0596(4) 0.8720(12) 0.0671(5) 0.0374(14) Uiso 0.5 1 d . . P B 2
C20A C 0.0934(3) 0.9382(13) 0.0477(5) 0.0363(14) Uiso 0.5 1 d . . P B 2
C21A C 0.0956(4) 0.8912(12) 0.0005(5) 0.0430(15) Uiso 0.5 1 d . . P B 2
H21B H 0.115721 0.935897 -0.013498 0.052 Uiso 0.5 1 calc R U P B 2
C22A C 0.0697(3) 0.7677(13) -0.0393(5) 0.0455(16) Uiso 0.5 1 d . . P B 2
C23A C 0.0395(4) 0.7157(12) -0.0193(5) 0.0468(16) Uiso 0.5 1 d . . P B 2
H23B H 0.021561 0.641231 -0.044152 0.056 Uiso 0.5 1 calc R U P B 2
C24A C 0.0317(3) 0.7585(11) 0.0328(5) 0.0426(15) Uiso 0.5 1 d . . P B 2
C25A C 0.1182(5) 1.0437(17) 0.0823(7) 0.0526(17) Uiso 0.5 1 d . . P B 2
H25D H 0.102569 1.095360 0.103945 0.079 Uiso 0.5 1 calc R U P B 2
H25E H 0.125311 1.109416 0.054491 0.079 Uiso 0.5 1 calc R U P B 2
H25F H 0.144988 1.003681 0.113805 0.079 Uiso 0.5 1 calc R U P B 2
C26A C -0.0001(4) 0.6961(13) 0.0580(6) 0.073(2) Uiso 0.5 1 d . . P B 2
H26D H 0.015671 0.660620 0.101238 0.109 Uiso 0.5 1 calc R U P B 2
H26E H -0.016005 0.617289 0.030694 0.109 Uiso 0.5 1 calc R U P B 2
H26F H -0.020625 0.770250 0.058524 0.109 Uiso 0.5 1 calc R U P B 2
C27A C 0.0756(4) 0.7128(14) -0.0953(6) 0.065(2) Uiso 0.5 1 d . . P B 2
H27D H 0.101483 0.755886 -0.097819 0.098 Uiso 0.5 1 calc R U P B 2
H27E H 0.050156 0.736900 -0.133486 0.098 Uiso 0.5 1 calc R U P B 2
H27F H 0.079044 0.608843 -0.091946 0.098 Uiso 0.5 1 calc R U P B 2
C28A C 0.0818(4) 0.8689(11) 0.1865(5) 0.0359(13) Uiso 0.5 1 d . . P B 2
C29A C 0.0227(3) 1.0099(11) 0.1275(5) 0.0565(18) Uiso 0.5 1 d . . P B 2
H29B H 0.001250 1.057797 0.092878 0.068 Uiso 0.5 1 calc R U P B 2
C30A C 0.0286(3) 1.0157(12) 0.1895(5) 0.062(2) Uiso 0.5 1 d . . P B 2
H30B H 0.012171 1.071203 0.206770 0.074 Uiso 0.5 1 calc R U P B 2
C31A C 0.0780(3) 0.8988(11) 0.2906(5) 0.0461(16) Uiso 0.5 1 d . . P B 2
H31B H 0.062287 0.946773 0.311260 0.055 Uiso 0.5 1 calc R U P B 2
C32 C 0.11136(14) 0.8146(6) 0.3284(2) 0.0565(13) Uani 1 1 d . . . . .
C33 C 0.12108(17) 0.7956(6) 0.3954(2) 0.0681(15) Uani 1 1 d . . . . .
H33A H 0.108215 0.858515 0.415491 0.082 Uiso 1 1 calc R U . . .
C34 C 0.14729(17) 0.6935(6) 0.4296(2) 0.0656(15) Uani 1 1 d . . . . .
H34A H 0.153308 0.685772 0.473579 0.079 Uiso 1 1 calc R U . . .
C35 C 0.16609(15) 0.5973(6) 0.4011(2) 0.0583(13) Uani 1 1 d . . . . .
H35A H 0.183921 0.520974 0.424276 0.070 Uiso 1 1 calc R U . . .
C36 C 0.15759(13) 0.6183(5) 0.33842(18) 0.0461(11) Uani 1 1 d . . . . .
H36A H 0.170745 0.554331 0.319107 0.055 Uiso 1 1 calc R U . . .

loop_
_atom_site_aniso_label
_atom_site_aniso_U_11
_atom_site_aniso_U_22
_atom_site_aniso_U_33
_atom_site_aniso_U_23
_atom_site_aniso_U_13
_atom_site_aniso_U_12
Co1 0.0268(3) 0.0433(4) 0.0244(2) 0.0009(2) 0.00993(19) 0.0021(2)
N1 0.0318(17) 0.048(2) 0.0236(15) -0.0080(14) 0.0127(13) -0.0074(15)
C1 0.040(2) 0.054(3) 0.034(2) -0.0134(19) 0.0128(18) -0.011(2)
N2 0.0255(15) 0.0364(19) 0.0214(15) -0.0003(13) 0.0074(12) -0.0029(13)
C2 0.041(2) 0.066(3) 0.050(3) -0.020(2) 0.021(2) -0.003(2)
N3 0.0250(15) 0.037(2) 0.0274(15) 0.0031(13) 0.0090(13) -0.0020(14)
C3 0.048(3) 0.082(4) 0.038(2) -0.021(2) 0.028(2) -0.016(3)
C4 0.047(3) 0.069(3) 0.029(2) -0.007(2) 0.0144(19) -0.009(2)
C5 0.034(2) 0.055(3) 0.027(2) -0.0092(18) 0.0110(16) -0.011(2)
N6 0.0372(18) 0.055(2) 0.0349(17) 0.0036(16) 0.0185(15) 0.0015(17)
C6 0.035(2) 0.051(3) 0.0254(19) -0.0135(17) 0.0135(17) -0.008(2)
C7 0.050(3) 0.061(3) 0.050(3) -0.012(2) 0.010(2) 0.000(2)
C8 0.080(4) 0.118(5) 0.049(3) -0.034(3) 0.043(3) -0.024(3)
C9 0.050(3) 0.061(3) 0.030(2) -0.004(2) 0.0102(18) -0.005(2)
C10 0.0319(19) 0.037(2) 0.0187(17) 0.0011(15) 0.0084(15) 0.0035(17)
C11 0.037(2) 0.058(3) 0.033(2) -0.0133(19) 0.0155(18) -0.017(2)
C12 0.034(2) 0.047(3) 0.0277(19) -0.0045(17) 0.0141(16) -0.0075(19)
C13 0.0321(19) 0.041(2) 0.0147(16) -0.0027(15) 0.0080(14) -0.0019(17)
C14 0.0260(18) 0.033(2) 0.0207(17) 0.0037(15) 0.0028(14) 0.0058(17)
C15 0.036(2) 0.040(2) 0.0213(18) -0.0016(16) 0.0061(16) 0.0025(19)
C16 0.037(2) 0.043(3) 0.034(2) -0.0092(18) 0.0025(18) -0.004(2)
C17 0.035(2) 0.042(3) 0.052(3) -0.004(2) 0.011(2) -0.0082(19)
C18 0.035(2) 0.051(3) 0.041(2) 0.001(2) 0.0168(19) -0.002(2)
C32 0.053(3) 0.090(4) 0.039(2) -0.003(2) 0.032(2) 0.002(3)
C33 0.078(4) 0.096(4) 0.052(3) 0.000(3) 0.048(3) 0.005(3)
C34 0.074(3) 0.092(4) 0.038(3) 0.005(3) 0.030(3) -0.011(3)
C35 0.060(3) 0.074(4) 0.037(2) 0.008(2) 0.015(2) -0.004(3)
C36 0.048(2) 0.055(3) 0.036(2) 0.006(2) 0.017(2) -0.001(2)

loop_
_atom_type_symbol
_atom_type_description
_atom_type_scat_dispersion_real
_atom_type_scat_dispersion_imag
_atom_type_scat_source
C C 0.0033 0.0016 'International Tables Vol C Tables 4.2.6.8 and 6.1.1.4'
H H 0.0000 0.0000 'International Tables Vol C Tables 4.2.6.8 and 6.1.1.4'
N N 0.0061 0.0033 'International Tables Vol C Tables 4.2.6.8 and 6.1.1.4'
Co Co 0.3494 0.9721 'International Tables Vol C Tables 4.2.6.8 and 6.1.1.4'

loop_
_geom_angle_atom_site_label_1
_geom_angle_atom_site_label_2
_geom_angle_atom_site_label_3
_geom_angle
C28A Co1 C10 124.7(3)
C28A Co1 N6 94.7(4)
C10 Co1 N6 115.21(13)
C28A Co1 N3 109.7(3)
C10 Co1 N3 93.93(13)
N6 Co1 N3 120.78(13)
C10 Co1 C28 116.7(3)
N6 Co1 C28 94.5(4)
N3 Co1 C28 117.6(3)
C10 N1 C11 111.6(3)
C10 N1 C6 121.8(3)
C11 N1 C6 126.2(3)
C6 C1 C2 117.5(4)
C6 C1 C7 122.3(4)
C2 C1 C7 120.2(4)
C10 N2 C12 110.5(3)
C10 N2 C13 125.9(3)
C12 N2 C13 123.6(3)
C3 C2 C1 121.1(4)
C18 N3 C14 117.7(3)
C18 N3 Co1 118.0(2)
C14 N3 Co1 122.1(2)
C4 C3 C2 119.4(4)
C4 C3 C8 120.0(4)
C2 C3 C8 120.6(5)
C28 N4 C19 121.3(9)
C28 N4 C29 109.2(9)
C19 N4 C29 128.2(9)
C29A N4A C28A 112.0(9)
C29A N4A C19A 124.9(8)
C28A N4A C19A 123.0(8)
C3 C4 C5 122.2(4)
C4 C5 C6 116.9(4)
C4 C5 C9 122.1(4)
C6 C5 C9 120.9(3)
C28 N5 C30 110.4(9)
C28 N5 C31 126.2(9)
C30 N5 C31 123.4(9)
C28A N5A C30A 110.9(9)
C28A N5A C31A 125.3(9)
C30A N5A C31A 123.8(9)
C36 N6 C32 117.9(3)
C36 N6 Co1 119.1(3)
C32 N6 Co1 121.6(3)
C1 C6 C5 122.9(3)
C1 C6 N1 119.2(3)
C5 C6 N1 117.8(4)
N2 C10 N1 104.0(3)
N2 C10 Co1 122.2(2)
N1 C10 Co1 133.6(3)
C12 C11 N1 106.1(3)
C11 C12 N2 107.9(3)
C14 C13 N2 126.3(3)
C13 C14 N3 123.8(3)
C13 C14 C15 118.4(3)
N3 C14 C15 117.8(3)
C16 C15 C14 121.5(4)
C15 C16 C17 120.2(4)
C18 C17 C16 117.1(4)
C17 C18 N3 125.6(4)
C20 C19 C24 116.6(10)
C20 C19 N4 120.6(10)
C24 C19 N4 122.7(10)
C19 C20 C21 121.3(11)
C19 C20 C25 122.4(10)
C21 C20 C25 116.1(9)
C22 C21 C20 117.8(11)
C21 C22 C23 123.1(11)
C21 C22 C27 118.7(10)
C23 C22 C27 118.0(11)
C22 C23 C24 117.3(10)
C19 C24 C23 123.7(9)
C19 C24 C26 120.2(9)
C23 C24 C26 116.0(9)
N4 C28 N5 105.1(9)
N4 C28 Co1 133.0(8)
N5 C28 Co1 121.6(8)
C30 C29 N4 109.0(10)
C29 C30 N5 106.2(10)
N5 C31 C32 123.9(9)
C24A C19A N4A 116.1(9)
C24A C19A C20A 123.4(9)
N4A C19A C20A 120.5(9)
C21A C20A C25A 124.3(13)
C21A C20A C19A 115.9(11)
C25A C20A C19A 119.8(11)
C20A C21A C22A 126.9(11)
C23A C22A C27A 122.9(11)
C23A C22A C21A 113.5(10)
C27A C22A C21A 123.6(9)
C22A C23A C24A 127.4(11)
C23A C24A C19A 112.8(9)
C23A C24A C26A 128.3(10)
C19A C24A C26A 118.9(9)
N5A C28A N4A 103.6(9)
N5A C28A Co1 122.3(8)
N4A C28A Co1 133.8(8)
C30A C29A N4A 105.2(9)
C29A C30A N5A 108.1(9)
C32 C31A N5A 128.6(9)
C31A C32 N6 120.1(6)
N6 C32 C31 126.2(5)
C31A C32 C33 122.2(6)
N6 C32 C33 116.7(4)
C31 C32 C33 116.2(6)
C34 C33 C32 122.4(5)
C33 C34 C35 120.2(4)
C36 C35 C34 116.9(5)
N6 C36 C35 125.8(4)

loop_
_geom_bond_atom_site_label_1
_geom_bond_atom_site_label_2
_geom_bond_distance
Co1 C28A 1.922(12)
Co1 C10 1.961(4)
Co1 N6 1.970(3)
Co1 N3 1.971(3)
Co1 C28 2.005(12)
N1 C10 1.370(4)
N1 C11 1.381(5)
N1 C6 1.444(4)
C1 C6 1.385(6)
C1 C2 1.397(5)
C1 C7 1.511(6)
N2 C10 1.362(4)
N2 C12 1.385(4)
N2 C13 1.416(4)
C2 C3 1.387(6)
N3 C18 1.362(5)
N3 C14 1.394(4)
C3 C4 1.372(6)
C3 C8 1.520(5)
N4 C28 1.346(14)
N4 C19 1.386(12)
N4 C29 1.395(13)
N4A C29A 1.389(13)
N4A C28A 1.412(14)
N4A C19A 1.476(13)
C4 C5 1.385(5)
C5 C6 1.401(5)
C5 C9 1.500(6)
N5 C28 1.378(14)
N5 C30 1.384(13)
N5 C31 1.399(12)
N5A C28A 1.338(14)
N5A C30A 1.421(13)
N5A C31A 1.424(12)
N6 C36 1.353(5)
N6 C32 1.399(5)
C11 C12 1.343(5)
C13 C14 1.365(5)
C14 C15 1.440(5)
C15 C16 1.341(5)
C16 C17 1.408(6)
C17 C18 1.353(5)
C19 C20 1.264(15)
C19 C24 1.373(15)
C20 C21 1.583(15)
C20 C25 1.675(18)
C21 C22 1.233(16)
C22 C23 1.368(15)
C22 C27 1.586(16)
C23 C24 1.425(13)
C24 C26 1.504(15)
C29 C30 1.322(14)
C31 C32 1.420(11)
C19A C24A 1.432(14)
C19A C20A 1.504(16)
C20A C21A 1.197(14)
C20A C25A 1.334(17)
C21A C22A 1.517(16)
C22A C23A 1.358(16)
C22A C27A 1.465(15)
C23A C24A 1.378(14)
C24A C26A 1.516(15)
C29A C30A 1.357(14)
C31A C32 1.365(11)
C32 C33 1.449(6)
C33 C34 1.327(7)
C34 C35 1.400(7)
C35 C36 1.364(5)
